data_7005151
loop_
_publ_author_name
'Louvain, Nicolas'
'Bi, Wenhua'
'Mercier, Nicolas'
'Buzar\'e, Jean-Yves'
'Legein, Christophe'
'Corbel, Gwena\"el'

_publ_section_title
;
 PbnI4n+2(2n+2)- ribbons (n = 3, 5) as dimensional reductions of 2D
 perovskite layers in cystamine cation based hybrids, also
 incorporating iodine molecules or reversible guest water molecules.
;
_journal_issue 9
_journal_name_full 'Dalton transactions (Cambridge, England : 2003)'
_journal_page_first 965
_journal_page_last 970
_journal_paper_doi 10.1039/b617225c
_journal_year 2007
_chemical_formula_moiety 'C24 H92 I22 N12 O4 Pb5 S12'
_chemical_formula_sum 'C24 H92 I22 N12 O4 Pb5 S12'
_chemical_formula_weight 4825.5
_space_group_crystal_system monoclinic
_space_group_IT_number 14
_space_group_name_H-M_alt 'P 1 21/c 1'
_symmetry_space_group_name_Hall '-P 2ybc'
_symmetry_space_group_name_H-M 'P 1 21/c 1'
_audit_creation_date 2007-01-16T10:44:49-00:00
_audit_creation_method 'WinGX routine CIF_UPDATE'
_cell_angle_alpha 90
_cell_angle_beta 100.98(1)
_cell_angle_gamma 90
_cell_formula_units_Z 2
_cell_length_a 23.232(1)
_cell_length_b 8.7714(3)
_cell_length_c 25.812(1)
_cell_measurement_temperature 293(2)
_cell_volume 5163.6(4)
_computing_structure_refinement 'SHELXL-97 (Sheldrick, 1997)'
_diffrn_ambient_temperature 293(2)
_diffrn_detector_area_resol_mean 9
_diffrn_measured_fraction_theta_full 0.995
_diffrn_measured_fraction_theta_max 0.995
_diffrn_measurement_device '\k-geometry diffractometer'
_diffrn_measurement_device_type area_detector
_diffrn_measurement_method CCD
_diffrn_radiation_monochromator graphite
_diffrn_radiation_probe x-ray
_diffrn_radiation_type MoK\a
_diffrn_radiation_wavelength 0.71073
_diffrn_reflns_av_R_equivalents 0.1123
_diffrn_reflns_limit_h_max 32
_diffrn_reflns_limit_h_min -32
_diffrn_reflns_limit_k_max 12
_diffrn_reflns_limit_k_min -12
_diffrn_reflns_limit_l_max 36
_diffrn_reflns_limit_l_min -36
_diffrn_reflns_number 83432
_diffrn_reflns_theta_full 30.03
_diffrn_reflns_theta_max 30.03
_diffrn_reflns_theta_min 2.82
_exptl_absorpt_coefficient_mu 14.975
_exptl_absorpt_correction_T_max 0.5534
_exptl_absorpt_correction_T_min 0.0307
_exptl_absorpt_correction_type gaussian
_exptl_crystal_colour orange
_exptl_crystal_density_diffrn 3.098
_exptl_crystal_density_method 'not measured'
_exptl_crystal_description prism
_exptl_crystal_F_000 4224
_exptl_crystal_size_max 0.27
_exptl_crystal_size_mid 0.11
_exptl_crystal_size_min 0.04
_refine_diff_density_max 1.825
_refine_diff_density_min -2.135
_refine_ls_extinction_coef 0.000014(5)
_refine_ls_extinction_expression Fc^*^=kFc[1+0.001xFc^2^\l^3^/sin(2\q)]^-1/4^
_refine_ls_extinction_method SHELXL
_refine_ls_goodness_of_fit_ref 0.965
_refine_ls_hydrogen_treatment constr
_refine_ls_matrix_type full
_refine_ls_number_parameters 353
_refine_ls_number_reflns 15029
_refine_ls_number_restraints 0
_refine_ls_restrained_S_all 0.965
_refine_ls_R_factor_gt 0.0516
_refine_ls_shift/su_max 0.01
_refine_ls_structure_factor_coef Fsqd
_refine_ls_weighting_details 'calc w=1/[\s^2^(Fo^2^)+(0.0291P)^2^+0.0000P] where P=(Fo^2^+2Fc^2^)/3'
_refine_ls_weighting_scheme calc
_refine_ls_wR_factor_ref 0.0933
_reflns_number_gt 6869
_reflns_number_total 15029
_reflns_threshold_expression >2sigma(I)
_cod_data_source_file b617225c.txt
_cod_data_source_block 2
_cod_original_cell_volume 5163.6(7)
_cod_database_code 7005151

loop_
_symmetry_equiv_pos_as_xyz
'x, y, z'
'-x, y+1/2, -z+1/2'
'-x, -y, -z'
'x, -y-1/2, z-1/2'

loop_
_atom_site_label
_atom_site_type_symbol
_atom_site_fract_x
_atom_site_fract_y
_atom_site_fract_z
_atom_site_U_iso_or_equiv
_atom_site_adp_type
_atom_site_occupancy
_atom_site_calc_flag
_atom_site_refinement_flags
_atom_site_disorder_group
_atom_site_disorder_assembly
Pb1 Pb 0 0 0 0.02876(12) Uani 1 d S . .
Pb2 Pb -0.161283(15) 0.50471(3) -0.144989(12) 0.03077(9) Uani 1 d . . .
Pb3 Pb -0.330447(15) -0.00751(4) -0.272079(13) 0.03375(10) Uani 1 d . . .
I1 I -0.08282(3) -0.24518(7) -0.06720(2) 0.0584(2) Uani 1 d . . .
I2 I 0.09052(3) -0.07847(7) -0.07551(2) 0.04577(18) Uani 1 d . . .
I3 I -0.06135(3) 0.26423(6) -0.07757(2) 0.04094(17) Uani 1 d . . .
I4 I -0.10452(3) 0.56343(8) -0.24938(2) 0.05111(19) Uani 1 d . . .
I5 I -0.24481(3) 0.76728(7) -0.18834(3) 0.0568(2) Uani 1 d . . .
I6 I -0.22879(3) 0.44239(8) -0.05101(2) 0.05050(18) Uani 1 d . . .
I7 I -0.24510(3) 0.26942(7) -0.21076(3) 0.0559(2) Uani 1 d . . .
I8 I -0.25221(3) -0.06161(7) -0.35622(2) 0.04838(18) Uani 1 d . . .
I9 I -0.40525(3) 0.23583(7) -0.34417(2) 0.05058(19) Uani 1 d . . .
I10 I -0.40876(3) 0.01406(8) -0.18081(3) 0.0663(2) Uani 1 d . . .
I11 I -0.40718(3) -0.26933(7) -0.32470(2) 0.05013(19) Uani 1 d . . .
S1 S 0.08100(11) 0.6235(3) 0.80451(9) 0.0477(7) Uani 1 d . . .
S2 S 0.03584(10) 0.4585(3) 0.83587(9) 0.0423(6) Uani 1 d . . .
S3 S 0.32180(13) 0.4956(3) 0.44402(11) 0.0685(9) Uani 1 d . . .
S4 S 0.27914(16) 0.3350(3) 0.47883(11) 0.0853(11) Uani 1 d . . C
S5 S 0.45479(12) 0.9544(3) 0.56732(10) 0.0574(8) Uani 1 d . . .
S6 S 0.40861(12) 1.1125(3) 0.59974(9) 0.0543(7) Uani 1 d . . .
O1 O -0.5117(4) 0.4872(8) -0.4248(3) 0.100(3) Uiso 1 d . . .
O2 O 0.4618(4) 0.2984(10) 0.4964(3) 0.129(3) Uiso 1 d . . .
C2 C 0.1093(4) 0.5302(11) 0.7524(3) 0.054(3) Uani 1 d . . .
H2A H 0.1433 0.5863 0.7462 0.065 Uiso 1 calc R . .
H2B H 0.1224 0.4289 0.7643 0.065 Uiso 1 calc R . .
N1 N 0.0207(4) 0.4085(9) 0.7016(3) 0.067(3) Uani 1 d . . .
H1C H 0.0354 0.3146 0.7054 0.1 Uiso 1 calc R . .
H1D H -0.0046 0.4153 0.6711 0.1 Uiso 1 calc R . .
H1E H 0.0023 0.429 0.7281 0.1 Uiso 1 calc R . .
C1 C 0.0675(6) 0.5164(12) 0.7022(4) 0.079(4) Uani 1 d . . .
H1A H 0.0504 0.6159 0.6929 0.095 Uiso 1 calc R . .
H1B H 0.0891 0.4875 0.675 0.095 Uiso 1 calc R . .
N5 N 0.3930(3) 1.0439(8) 0.4473(3) 0.059(2) Uani 1 d . . .
H5C H 0.4167 1.1104 0.4669 0.089 Uiso 1 calc R . .
H5D H 0.3679 1.0937 0.4227 0.089 Uiso 1 calc R . .
H5E H 0.4141 0.9795 0.432 0.089 Uiso 1 calc R . .
N6 N 0.4713(3) 1.1053(9) 0.7178(3) 0.059(2) Uani 1 d . . .
H6C H 0.4834 1.153 0.6914 0.089 Uiso 1 calc R . .
H6D H 0.5022 1.0751 0.7415 0.089 Uiso 1 calc R . .
H6E H 0.4496 1.1687 0.733 0.089 Uiso 1 calc R . .
C11 C 0.3862(4) 1.0141(10) 0.6541(4) 0.058(3) Uani 1 d . . .
H11A H 0.3592 1.0785 0.6686 0.069 Uiso 1 calc R . .
H11B H 0.3654 0.9219 0.6409 0.069 Uiso 1 calc R . .
C9 C 0.3603(4) 0.9586(10) 0.4811(4) 0.052(3) Uani 1 d . . .
H9A H 0.3309 0.8962 0.4592 0.063 Uiso 1 calc R . .
H9B H 0.3402 1.0299 0.5002 0.063 Uiso 1 calc R . .
C10 C 0.3991(5) 0.8590(11) 0.5196(4) 0.072(3) Uani 1 d . . .
H10A H 0.4184 0.7873 0.5 0.086 Uiso 1 calc R . .
H10B H 0.3745 0.8004 0.5388 0.086 Uiso 1 calc R . .
C12 C 0.4361(5) 0.9726(10) 0.6973(4) 0.058(3) Uani 1 d . . .
H12A H 0.4209 0.9248 0.7258 0.069 Uiso 1 calc R . .
H12B H 0.461 0.8991 0.6841 0.069 Uiso 1 calc R . .
N2 N 0.0821(3) 0.5163(7) 0.9573(3) 0.051(2) Uani 1 d . . .
H2C H 0.0461 0.5168 0.9378 0.077 Uiso 1 calc R . .
H2D H 0.0925 0.6112 0.9672 0.077 Uiso 1 calc R . .
H2E H 0.0826 0.4588 0.9858 0.077 Uiso 1 calc R . .
C3 C 0.0933(4) 0.3615(9) 0.8811(3) 0.037(2) Uani 1 d . . .
H3A H 0.0763 0.2736 0.8953 0.044 Uiso 1 calc R . .
H3B H 0.1218 0.324 0.8612 0.044 Uiso 1 calc R . .
N3 N 0.2621(3) 0.4675(8) 0.3229(3) 0.056(2) Uani 1 d . . .
H3C H 0.2682 0.5393 0.3002 0.084 Uiso 1 calc R . .
H3D H 0.2416 0.3915 0.3055 0.084 Uiso 1 calc R . .
H3E H 0.2965 0.4322 0.34 0.084 Uiso 1 calc R . .
C4 C 0.1244(4) 0.4526(10) 0.9255(3) 0.042(2) Uani 1 d . . .
H4A H 0.145 0.5356 0.9122 0.051 Uiso 1 calc R . .
H4B H 0.1531 0.3894 0.9479 0.051 Uiso 1 calc R . .
C6 C 0.2655(4) 0.6062(10) 0.4061(4) 0.061(3) Uani 1 d . . .
H6A H 0.24 0.6417 0.4292 0.073 Uiso 1 calc R . .
H6B H 0.2834 0.6955 0.3935 0.073 Uiso 1 calc R . .
C5 C 0.2295(5) 0.5326(12) 0.3609(4) 0.073(3) Uani 1 d . . .
H5A H 0.2017 0.6066 0.3428 0.087 Uiso 1 calc R . .
H5B H 0.2071 0.4518 0.3735 0.087 Uiso 1 calc R . .
C7 C 0.2819(6) 0.4065(15) 0.5462(4) 0.105(5) Uani 1 d . . .
H7A1 H 0.2855 0.3241 0.5717 0.126 Uiso 0.5 calc PR 1 A
H7B1 H 0.3137 0.4784 0.5566 0.126 Uiso 0.5 calc PR 1 A
H7A2 H 0.2592 0.3346 0.5626 0.126 Uiso 0.5 d PR 2 A
H7B2 H 0.3224 0.3927 0.5635 0.126 Uiso 0.5 d PR 2 A
N4 N 0.2100(7) 0.5475(11) 0.5780(6) 0.180(7) Uani 1 d . . .
H4C1 H 0.2432 0.5759 0.5989 0.27 Uiso 0.5 calc PR 1 B
H4D1 H 0.1908 0.4829 0.5952 0.27 Uiso 0.5 calc PR 1 B
H4E1 H 0.1878 0.6293 0.5684 0.27 Uiso 0.5 calc PR 1 B
H4C2 H 0.182 0.5104 0.5526 0.27 Uiso 0.5 d PR 2 B
H4D2 H 0.2026 0.6452 0.5834 0.27 Uiso 0.5 d PR 2 B
H4E2 H 0.2106 0.4951 0.6076 0.27 Uiso 0.5 d PR 2 B
C8A C 0.2208(11) 0.486(3) 0.5394(8) 0.061(6) Uiso 0.5 d P 1 C
H8A1 H 0.2183 0.5618 0.5116 0.073 Uiso 0.5 calc PR 1 C
H8B1 H 0.1907 0.4104 0.5276 0.073 Uiso 0.5 calc PR 1 C
C8B C 0.2686(12) 0.534(3) 0.5618(10) 0.080(8) Uiso 0.5 d P 2 C
H8A2 H 0.2698 0.6077 0.5339 0.096 Uiso 0.5 calc PR 2 C
H8B2 H 0.2985 0.5638 0.5917 0.096 Uiso 0.5 calc PR 2 C

loop_
_atom_site_aniso_label
_atom_site_aniso_U_11
_atom_site_aniso_U_22
_atom_site_aniso_U_33
_atom_site_aniso_U_23
_atom_site_aniso_U_13
_atom_site_aniso_U_12
Pb1 0.0326(3) 0.0237(2) 0.0280(3) -0.0013(2) 0.0010(2) -0.0009(2)
Pb2 0.0312(2) 0.02624(18) 0.03163(19) -0.00173(16) -0.00236(15) -0.00044(17)
Pb3 0.0315(2) 0.0320(2) 0.0362(2) -0.00109(16) 0.00258(15) -0.00048(17)
I1 0.0706(5) 0.0410(4) 0.0534(4) -0.0075(3) -0.0138(4) -0.0235(4)
I2 0.0506(5) 0.0457(4) 0.0453(4) 0.0030(3) 0.0199(3) 0.0039(3)
I3 0.0462(4) 0.0389(4) 0.0376(4) 0.0104(3) 0.0079(3) 0.0148(3)
I4 0.0400(4) 0.0686(5) 0.0453(4) -0.0018(3) 0.0097(3) 0.0000(4)
I5 0.0632(5) 0.0493(4) 0.0541(4) 0.0103(3) 0.0014(4) 0.0278(4)
I6 0.0411(4) 0.0674(5) 0.0449(4) -0.0050(3) 0.0130(3) 0.0028(4)
I7 0.0651(5) 0.0429(4) 0.0540(4) -0.0121(3) -0.0027(4) -0.0229(4)
I8 0.0362(4) 0.0634(4) 0.0474(4) -0.0004(3) 0.0125(3) 0.0010(4)
I9 0.0480(4) 0.0473(4) 0.0552(4) 0.0110(3) 0.0069(3) 0.0116(3)
I10 0.0614(5) 0.0799(6) 0.0600(5) 0.0130(4) 0.0172(4) 0.0133(4)
I11 0.0496(5) 0.0480(4) 0.0520(4) -0.0095(3) 0.0075(3) -0.0205(3)
S1 0.064(2) 0.0406(15) 0.0373(14) 0.0038(11) 0.0080(13) -0.0051(13)
S2 0.0406(16) 0.0555(16) 0.0304(13) 0.0040(11) 0.0056(11) -0.0010(13)
S3 0.056(2) 0.094(2) 0.0544(18) -0.0060(16) 0.0086(15) 0.0103(18)
S4 0.145(3) 0.0541(19) 0.063(2) 0.0011(15) 0.034(2) 0.024(2)
S5 0.0393(17) 0.076(2) 0.0517(17) -0.0114(14) -0.0028(13) 0.0129(15)
S6 0.0531(19) 0.0585(18) 0.0460(16) -0.0041(13) -0.0034(13) 0.0091(14)
C2 0.059(8) 0.070(7) 0.037(6) -0.001(5) 0.023(5) -0.022(6)
N1 0.078(7) 0.076(7) 0.042(5) -0.012(5) 0.002(5) -0.007(6)
C1 0.107(11) 0.079(9) 0.055(8) 0.005(6) 0.027(8) -0.015(8)
N5 0.065(6) 0.074(6) 0.039(5) -0.015(4) 0.010(4) -0.027(5)
N6 0.047(6) 0.077(7) 0.050(5) 0.005(5) 0.000(4) 0.000(5)
C11 0.049(7) 0.066(7) 0.060(7) -0.014(6) 0.014(6) -0.009(6)
C9 0.046(7) 0.050(7) 0.056(7) -0.012(5) -0.001(6) -0.007(6)
C10 0.084(9) 0.055(7) 0.072(8) -0.018(6) 0.002(7) 0.005(7)
C12 0.075(8) 0.055(7) 0.044(6) 0.005(5) 0.016(6) -0.008(6)
N2 0.061(6) 0.055(5) 0.039(5) 0.002(4) 0.009(4) -0.001(4)
C3 0.031(6) 0.034(5) 0.049(6) 0.008(4) 0.018(5) 0.006(4)
N3 0.062(6) 0.064(6) 0.043(5) 0.005(4) 0.012(4) 0.007(5)
C4 0.041(6) 0.057(6) 0.030(5) 0.001(5) 0.009(5) 0.015(5)
C6 0.072(9) 0.038(6) 0.076(8) 0.000(6) 0.027(7) 0.000(6)
C5 0.062(9) 0.086(9) 0.070(8) -0.020(7) 0.011(7) 0.014(7)
C7 0.152(15) 0.103(11) 0.070(9) -0.006(8) 0.046(9) 0.004(10)
N4 0.232(18) 0.062(8) 0.287(19) 0.032(10) 0.154(15) 0.038(9)

loop_
_atom_type_symbol
_atom_type_description
_atom_type_scat_dispersion_real
_atom_type_scat_dispersion_imag
_atom_type_scat_source
Pb Pb -3.3944 10.1111 'International Tables Vol C Tables 4.2.6.8 and 6.1.1.4'
I I -0.4742 1.8119 'International Tables Vol C Tables 4.2.6.8 and 6.1.1.4'
S S 0.1246 0.1234 'International Tables Vol C Tables 4.2.6.8 and 6.1.1.4'
N N 0.0061 0.0033 'International Tables Vol C Tables 4.2.6.8 and 6.1.1.4'
C C 0.0033 0.0016 'International Tables Vol C Tables 4.2.6.8 and 6.1.1.4'
H H 0 0 'International Tables Vol C Tables 4.2.6.8 and 6.1.1.4'
O O 0.0106 0.006 'International Tables Vol C Tables 4.2.6.8 and 6.1.1.4'

loop_
_geom_angle_atom_site_label_1
_geom_angle_atom_site_label_2
_geom_angle_atom_site_label_3
_geom_angle
_geom_angle_site_symmetry_1
_geom_angle_site_symmetry_3
_geom_angle_publ_flag
I1 Pb1 I1 180.00(2) 3 . ?
I1 Pb1 I2 85.512(18) 3 3 ?
I1 Pb1 I2 94.488(18) . 3 ?
I1 Pb1 I2 94.488(18) 3 . ?
I1 Pb1 I2 85.512(18) . . ?
I2 Pb1 I2 180.000(17) 3 . ?
I1 Pb1 I3 89.851(16) 3 3 ?
I1 Pb1 I3 90.149(16) . 3 ?
I2 Pb1 I3 92.324(15) 3 3 ?
I2 Pb1 I3 87.676(15) . 3 ?
I1 Pb1 I3 90.149(16) 3 . ?
I1 Pb1 I3 89.851(16) . . ?
I2 Pb1 I3 87.676(15) 3 . ?
I2 Pb1 I3 92.323(15) . . ?
I3 Pb1 I3 180.00(3) 3 . ?
I5 Pb2 I7 90.70(2) . . ?
I5 Pb2 I6 92.150(19) . . ?
I7 Pb2 I6 87.349(19) . . ?
I5 Pb2 I4 84.703(18) . . ?
I7 Pb2 I4 87.907(18) . . ?
I6 Pb2 I4 174.27(2) . . ?
I5 Pb2 I1 87.735(19) . 1_565 ?
I7 Pb2 I1 173.95(2) . 1_565 ?
I6 Pb2 I1 86.867(18) . 1_565 ?
I4 Pb2 I1 97.765(19) . 1_565 ?
I5 Pb2 I3 168.76(2) . . ?
I7 Pb2 I3 99.484(18) . . ?
I6 Pb2 I3 83.664(17) . . ?
I4 Pb2 I3 100.290(17) . . ?
I1 Pb2 I3 81.642(18) 1_565 . ?
I11 Pb3 I8 86.812(18) . . ?
I11 Pb3 I9 92.14(2) . . ?
I8 Pb3 I9 91.202(18) . . ?
I11 Pb3 I10 90.353(19) . . ?
I8 Pb3 I10 174.29(2) . . ?
I9 Pb3 I10 93.854(19) . . ?
I11 Pb3 I5 93.955(19) . 1_545 ?
I8 Pb3 I5 90.366(19) . 1_545 ?
I9 Pb3 I5 173.78(2) . 1_545 ?
I10 Pb3 I5 84.887(18) . 1_545 ?
I11 Pb3 I7 177.83(2) . . ?
I8 Pb3 I7 93.926(19) . . ?
I9 Pb3 I7 89.889(19) . . ?
I10 Pb3 I7 88.733(19) . . ?
I5 Pb3 I7 84.002(19) 1_545 . ?
Pb1 I1 Pb2 174.81(3) . 1_545 ?
Pb1 I3 Pb2 162.67(2) . . ?
Pb2 I5 Pb3 160.82(2) . 1_565 ?
Pb2 I7 Pb3 174.44(3) . . ?
C2 S1 S2 105.2(3) . . ?
C3 S2 S1 102.5(3) . . ?
C6 S3 S4 104.7(4) . . ?
C7 S4 S3 104.5(4) . . ?
C10 S5 S6 103.3(4) . . ?
C11 S6 S5 104.3(3) . . ?
C1 C2 S1 115.0(8) . . ?
N1 C1 C2 115.7(8) . . ?
C12 C11 S6 113.5(7) . . ?
N5 C9 C10 112.4(8) . . ?
C9 C10 S5 116.4(7) . . ?
N6 C12 C11 112.2(8) . . ?
C4 C3 S2 116.1(6) . . ?
C3 C4 N2 110.7(7) . . ?
C5 C6 S3 117.0(7) . . ?
C6 C5 N3 114.7(9) . . ?
C8B C7 C8A 50.2(14) . . ?
C8B C7 S4 130.2(15) . . ?
C8A C7 S4 100.4(11) . . ?
C8A N4 C8B 52.5(13) . . ?
N4 C8A C7 116.0(19) . . ?
C7 C8B N4 117(2) . . ?

loop_
_geom_bond_atom_site_label_1
_geom_bond_atom_site_label_2
_geom_bond_distance
_geom_bond_site_symmetry_2
_geom_bond_publ_flag
Pb1 I1 3.1725(6) 3 ?
Pb1 I1 3.1725(6) . ?
Pb1 I2 3.2028(6) 3 ?
Pb1 I2 3.2028(6) . ?
Pb1 I3 3.2132(5) 3 ?
Pb1 I3 3.2132(5) . ?
Pb2 I5 3.0813(7) . ?
Pb2 I7 3.1102(7) . ?
Pb2 I6 3.1769(7) . ?
Pb2 I4 3.2585(7) . ?
Pb2 I1 3.2820(7) 1_565 ?
Pb2 I3 3.3657(6) . ?
Pb3 I11 3.0618(7) . ?
Pb3 I8 3.1225(7) . ?
Pb3 I9 3.1316(7) . ?
Pb3 I10 3.2449(7) . ?
Pb3 I5 3.3006(7) 1_545 ?
Pb3 I7 3.3379(7) . ?
I1 Pb2 3.2821(7) 1_545 ?
I5 Pb3 3.3006(7) 1_565 ?
S1 C2 1.802(8) . ?
S1 S2 2.044(3) . ?
S2 C3 1.809(8) . ?
S3 C6 1.767(10) . ?
S3 S4 2.028(4) . ?
S4 C7 1.838(10) . ?
S5 C10 1.812(10) . ?
S5 S6 2.029(3) . ?
S6 C11 1.807(9) . ?
C2 C1 1.470(13) . ?
N1 C1 1.440(11) . ?
N5 C9 1.465(10) . ?
N6 C12 1.461(10) . ?
C11 C12 1.492(14) . ?
C9 C10 1.490(12) . ?
N2 C4 1.503(9) . ?
C3 C4 1.469(10) . ?
N3 C5 1.465(10) . ?
C6 C5 1.451(12) . ?
C7 C8B 1.25(2) . ?
C7 C8A 1.56(2) . ?
N4 C8A 1.20(2) . ?
N4 C8B 1.50(2) . ?

loop_
_geom_hbond_atom_site_label_D
_geom_hbond_atom_site_label_H
_geom_hbond_atom_site_label_A
_geom_hbond_site_symmetry_A
_geom_hbond_distance_DH
_geom_hbond_distance_HA
_geom_hbond_distance_DA
_geom_hbond_angle_DHA
N1 H1C I4 2_545 0.89 2.83 3.682(8) 160.1
N1 H1D I2 2 0.89 2.86 3.752(8) 176.1
N1 H1E S2 . 0.89 2.76 3.443(7) 135.1
N1 H1E I4 1_556 0.89 2.9 3.648(8) 142.1
N5 H5C O2 1_565 0.89 2.02 2.893(11) 165.5
N5 H5D I8 3_565 0.89 2.91 3.650(8) 141
N5 H5E I9 3_565 0.89 2.93 3.672(7) 142.4
N6 H6C S6 . 0.89 2.68 3.118(7) 111.6
N6 H6C I9 1_666 0.89 2.99 3.721(7) 140.1
N6 H6D I10 1_666 0.89 2.65 3.532(7) 172.8
N6 H6E I11 2_565 0.89 2.78 3.550(7) 145
N2 H2C S2 . 0.89 2.65 3.155(7) 117.3
N2 H2D I2 1_566 0.89 2.93 3.668(7) 140.8
N2 H2E I1 3_556 0.89 2.81 3.699(7) 172.8
N3 H3C I7 3_565 0.89 2.82 3.664(7) 158.6
N3 H3D I8 3 0.89 3.17 3.680(7) 118.9
N3 H3E S3 . 0.89 2.7 3.179(8) 115.3
N3 H3E I11 3 0.89 3.03 3.784(7) 143.3
N4 H4E2 I5 2_545 0.89 2.89 3.733(13) 159.3
N4 H4D2 I6 2 0.89 2.84 3.576(10) 141.1
N4 H4D2 I6 2 0.89 2.84 3.576(10) 141.1
N4 H4E2 I5 2_545 0.89 2.89 3.733(13) 159.3
